data_4314136
loop_
_publ_author_name
'Hyungphil Chun'
'Eckhard Bill'
'Thomas Weyherm\"uller'
'Karl Wieghardt'

_publ_section_title
;
 S =3/2 <--> S =1/2 Spin Crossover Behavior in Five-Coordinate Halido- and
 Pseudohalido-bis(o-iminobenzosemiquinonato)iron(III) Complexes
;
_journal_name_full 'Inorganic Chemistry'
_journal_page_first 5612
_journal_page_last 5620
_journal_paper_doi 10.1021/ic0301526
_journal_volume 42
_journal_year 2003
_chemical_formula_sum 'C40 H50 Fe N5 O2'
_chemical_formula_weight 688.70
_chemical_name_systematic
;
  ?
;
_space_group_IT_number 4
_symmetry_cell_setting monoclinic
_symmetry_space_group_name_Hall 'P 2yb'
_symmetry_space_group_name_H-M 'P 1 21 1'
_atom_sites_solution_hydrogens geom
_atom_sites_solution_primary direct
_atom_sites_solution_secondary difmap
_audit_creation_method SHELXL-97
_cell_angle_alpha 90.00
_cell_angle_beta 112.72(1)
_cell_angle_gamma 90.00
_cell_formula_units_Z 2
_cell_length_a 13.2976(5)
_cell_length_b 10.9599(4)
_cell_length_c 13.9542(5)
_cell_measurement_temperature 100(2)
_cell_volume 1875.88(18)
_computing_cell_refinement 'DENZO, Nonius Collect Software'
_computing_data_collection 'DENZO, Nonius Collect Software'
_computing_data_reduction 'DENZO, Nonius Collect Software'
_computing_structure_refinement 'SHELXL-97 (Sheldrick, 1997)'
_computing_structure_solution 'SHELXS-97 (Sheldrick, 1990)'
_diffrn_ambient_temperature 100(2)
_diffrn_measured_fraction_theta_full 0.996
_diffrn_measured_fraction_theta_max 0.996
_diffrn_measurement_device_type 'Nonius Kappa-CCD'
_diffrn_measurement_method '800 images at 1.0 deg. in \w and 20 sec.'
_diffrn_radiation_monochromator graphite
_diffrn_radiation_source 'rotating anode'
_diffrn_radiation_type MoK\a
_diffrn_radiation_wavelength 0.71073
_diffrn_reflns_av_R_equivalents 0.0608
_diffrn_reflns_av_sigmaI/netI 0.0459
_diffrn_reflns_limit_h_max 20
_diffrn_reflns_limit_h_min -20
_diffrn_reflns_limit_k_max 16
_diffrn_reflns_limit_k_min -16
_diffrn_reflns_limit_l_max 21
_diffrn_reflns_limit_l_min -21
_diffrn_reflns_number 45229
_diffrn_reflns_theta_full 33.18
_diffrn_reflns_theta_max 33.18
_diffrn_reflns_theta_min 2.95
_exptl_absorpt_coefficient_mu 0.442
_exptl_absorpt_correction_T_max 0.9042
_exptl_absorpt_correction_T_min 0.8479
_exptl_absorpt_correction_type 'Gaussian, face-indexed'
_exptl_crystal_colour 'dark brown'
_exptl_crystal_density_diffrn 1.219
_exptl_crystal_density_method 'not measured'
_exptl_crystal_description 'opaque block'
_exptl_crystal_F_000 734
_exptl_crystal_size_max 0.33
_exptl_crystal_size_mid 0.33
_exptl_crystal_size_min 0.28
_refine_diff_density_max 0.671
_refine_diff_density_min -0.280
_refine_diff_density_rms 0.052
_refine_ls_abs_structure_details 'Flack H D (1983), Acta Cryst. A39, 876-881'
_refine_ls_abs_structure_Flack 0.005(6)
_refine_ls_extinction_method none
_refine_ls_goodness_of_fit_ref 1.047
_refine_ls_hydrogen_treatment mixed
_refine_ls_matrix_type full
_refine_ls_number_parameters 445
_refine_ls_number_reflns 14290
_refine_ls_number_restraints 1
_refine_ls_restrained_S_all 1.047
_refine_ls_R_factor_all 0.0363
_refine_ls_R_factor_gt 0.0337
_refine_ls_shift/su_max 0.002
_refine_ls_shift/su_mean 0.000
_refine_ls_structure_factor_coef Fsqd
_refine_ls_weighting_details 'w=1/[\s^2^(Fo^2^)+(0.0480P)^2^+0.1966P] where P=(Fo^2^+2Fc^2^)/3'
_refine_ls_weighting_scheme calc
_refine_ls_wR_factor_gt 0.0850
_refine_ls_wR_factor_ref 0.0867
_reflns_number_gt 13603
_reflns_number_total 14290
_reflns_threshold_expression >2sigma(I)
_cod_data_source_file ic0301526_8.cif
_cod_data_source_block 4@100K
_cod_depositor_comments
;
The following automatic conversions were performed:

'_symmetry_cell_setting' value 'Monoclinic' changed to 'monoclinic'
according to the built-in table from CIF Core dictionary named
'cif_core.dic' version 2.4.1 from 2010-06-29.

Automatic conversion script
Id: cif_fix_values 1646 2011-03-28 12:23:43Z adriana 

The following automatic conversions were performed:

'_refine_ls_weighting_scheme' value 'calc
w=1/[\s^2^(Fo^2^)+(0.0480P)^2^+0.1966P] where P=(Fo^2^+2Fc^2^)/3' was
changed to 'calc'. New tag '_refine_ls_weighting_details' was
created. The value of the new tag was set to
'w=1/[\s^2^(Fo^2^)+(0.0480P)^2^+0.1966P] where P=(Fo^2^+2Fc^2^)/3'.

Automatic conversion script
Id: cif_fix_values 3143 2015-03-26 13:38:13Z robertas 
;
_cod_original_cell_volume 1875.88(12)
_cod_database_code 4314136

loop_
_symmetry_equiv_pos_as_xyz
'x, y, z'
'-x, y+1/2, -z'

loop_
_atom_site_label
_atom_site_type_symbol
_atom_site_fract_x
_atom_site_fract_y
_atom_site_fract_z
_atom_site_U_iso_or_equiv
_atom_site_adp_type
_atom_site_occupancy
_atom_site_calc_flag
_atom_site_refinement_flags
_atom_site_disorder_assembly
_atom_site_disorder_group
Fe1 Fe 0.241103(11) 0.099620(13) 0.594681(10) 0.01175(4) Uani 1 d . . .
N11 N 0.28267(9) 0.27095(9) 0.59459(8) 0.01921(19) Uani 1 d . . .
N12 N 0.24416(9) 0.31258(9) 0.50666(9) 0.0214(2) Uani 1 d . . .
N13 N 0.20941(14) 0.35380(12) 0.42443(11) 0.0366(3) Uani 1 d . . .
O1 O 0.09055(6) 0.12230(7) 0.52197(6) 0.01376(14) Uani 1 d . . .
C1 C 0.05909(8) 0.11965(9) 0.42089(8) 0.01253(17) Uani 1 d . . .
C2 C -0.04785(8) 0.15177(10) 0.34932(8) 0.01313(17) Uani 1 d . . .
C3 C -0.06400(9) 0.14716(10) 0.24537(8) 0.01458(18) Uani 1 d . . .
H3 H -0.1343 0.1679 0.1960 0.017 Uiso 1 calc R . .
C4 C 0.01752(8) 0.11343(10) 0.20648(8) 0.01327(17) Uani 1 d . . .
C5 C 0.11876(9) 0.07803(9) 0.27592(8) 0.01358(18) Uani 1 d . . .
H5 H 0.1734 0.0525 0.2521 0.016 Uiso 1 calc R . .
C6 C 0.14017(8) 0.08029(9) 0.38372(8) 0.01207(17) Uani 1 d . . .
N7 N 0.23532(7) 0.05235(8) 0.46319(7) 0.01218(15) Uani 1 d . . .
C8 C 0.31916(9) -0.00656(11) 0.44055(8) 0.01425(18) Uani 1 d . . .
C9 C 0.30002(11) -0.12488(12) 0.39981(10) 0.0212(2) Uani 1 d . . .
H9 H 0.2317 -0.1633 0.3856 0.025 Uiso 1 calc R . .
C10 C 0.38194(14) -0.18558(15) 0.38036(11) 0.0325(3) Uani 1 d . . .
H10 H 0.3699 -0.2662 0.3533 0.039 Uiso 1 calc R . .
C11 C 0.48128(13) -0.12885(18) 0.40031(11) 0.0369(4) Uani 1 d . . .
H11 H 0.5367 -0.1701 0.3860 0.044 Uiso 1 calc R . .
C12 C 0.49942(11) -0.01222(18) 0.44108(11) 0.0327(3) Uani 1 d . . .
H12 H 0.5677 0.0260 0.4547 0.039 Uiso 1 calc R . .
C13 C 0.41892(9) 0.05044(14) 0.46254(10) 0.0222(2) Uani 1 d . . .
H13 H 0.4321 0.1301 0.4915 0.027 Uiso 1 calc R . .
C14 C -0.13538(9) 0.18933(10) 0.38882(9) 0.01619(19) Uani 1 d . . .
C15 C -0.09736(11) 0.30430(12) 0.45670(10) 0.0225(2) Uani 1 d . . .
H15A H -0.0319 0.2852 0.5181 0.034 Uiso 1 calc R . .
H15B H -0.1553 0.3319 0.4786 0.034 Uiso 1 calc R . .
H15C H -0.0807 0.3690 0.4166 0.034 Uiso 1 calc R . .
C16 C -0.24394(10) 0.21752(13) 0.29895(11) 0.0241(2) Uani 1 d . . .
H16A H -0.2348 0.2881 0.2600 0.036 Uiso 1 calc R . .
H16B H -0.2996 0.2358 0.3268 0.036 Uiso 1 calc R . .
H16C H -0.2668 0.1467 0.2527 0.036 Uiso 1 calc R . .
C17 C -0.15559(10) 0.08468(13) 0.45301(11) 0.0242(2) Uani 1 d . . .
H17A H -0.1750 0.0104 0.4107 0.036 Uiso 1 calc R . .
H17B H -0.2154 0.1070 0.4742 0.036 Uiso 1 calc R . .
H17C H -0.0893 0.0702 0.5149 0.036 Uiso 1 calc R . .
C18 C -0.01086(9) 0.12093(10) 0.08932(8) 0.0165(2) Uani 1 d . . .
C19 C 0.08286(10) 0.07591(12) 0.06052(9) 0.0215(2) Uani 1 d . . .
H19A H 0.1480 0.1253 0.0968 0.032 Uiso 1 calc R . .
H19B H 0.0621 0.0834 -0.0147 0.032 Uiso 1 calc R . .
H19C H 0.0984 -0.0098 0.0810 0.032 Uiso 1 calc R . .
C20 C -0.03459(14) 0.25542(13) 0.05524(10) 0.0275(3) Uani 1 d . . .
H20A H -0.0974 0.2841 0.0692 0.041 Uiso 1 calc R . .
H20B H -0.0507 0.2621 -0.0193 0.041 Uiso 1 calc R . .
H20C H 0.0293 0.3054 0.0941 0.041 Uiso 1 calc R . .
C21 C -0.11205(11) 0.04232(14) 0.03060(10) 0.0257(3) Uani 1 d . . .
H21A H -0.0972 -0.0427 0.0536 0.039 Uiso 1 calc R . .
H21B H -0.1292 0.0470 -0.0442 0.039 Uiso 1 calc R . .
H21C H -0.1741 0.0726 0.0450 0.039 Uiso 1 calc R . .
O31 O 0.37376(6) 0.01828(8) 0.66204(6) 0.01473(14) Uani 1 d . . .
C31 C 0.39533(8) -0.01117(10) 0.75899(8) 0.01285(17) Uani 1 d . . .
C32 C 0.49191(8) -0.07370(10) 0.82350(8) 0.01367(17) Uani 1 d . . .
C33 C 0.49971(9) -0.09932(10) 0.92322(9) 0.01565(19) Uani 1 d . . .
H33 H 0.5630 -0.1410 0.9681 0.019 Uiso 1 calc R . .
C34 C 0.41913(9) -0.06747(10) 0.96379(8) 0.01520(18) Uani 1 d . . .
C35 C 0.32630(9) -0.00724(10) 0.90073(8) 0.01468(18) Uani 1 d . . .
H35 H 0.2720 0.0152 0.9259 0.018 Uiso 1 calc R . .
C36 C 0.31342(8) 0.02070(10) 0.79722(8) 0.01314(17) Uani 1 d . . .
N37 N 0.22781(7) 0.07813(8) 0.72347(7) 0.01371(17) Uani 1 d . . .
C38 C 0.13314(8) 0.11098(11) 0.74268(8) 0.01458(18) Uani 1 d . . .
C39 C 0.10683(11) 0.23430(12) 0.74199(10) 0.0230(2) Uani 1 d . . .
H39 H 0.1536 0.2952 0.7336 0.028 Uiso 1 calc R . .
C40 C 0.01080(12) 0.26701(14) 0.75380(11) 0.0289(3) Uani 1 d . . .
H40 H -0.0069 0.3508 0.7551 0.035 Uiso 1 calc R . .
C41 C -0.05903(12) 0.17810(16) 0.76364(10) 0.0282(3) Uani 1 d . . .
H41 H -0.1246 0.2011 0.7708 0.034 Uiso 1 calc R . .
C42 C -0.03301(11) 0.05599(15) 0.76300(10) 0.0249(3) Uani 1 d . . .
H42 H -0.0812 -0.0047 0.7691 0.030 Uiso 1 calc R . .
C43 C 0.06349(10) 0.02165(12) 0.75341(9) 0.0189(2) Uani 1 d . . .
H43 H 0.0818 -0.0622 0.7542 0.023 Uiso 1 calc R . .
C44 C 0.57956(9) -0.10927(10) 0.78300(9) 0.01573(18) Uani 1 d . . .
C45 C 0.53145(10) -0.19670(12) 0.68971(10) 0.0216(2) Uani 1 d . . .
H45A H 0.5875 -0.2166 0.6628 0.032 Uiso 1 calc R . .
H45B H 0.4696 -0.1573 0.6350 0.032 Uiso 1 calc R . .
H45C H 0.5068 -0.2717 0.7121 0.032 Uiso 1 calc R . .
C46 C 0.67593(10) -0.17439(12) 0.86641(11) 0.0229(2) Uani 1 d . . .
H46A H 0.7077 -0.1211 0.9271 0.034 Uiso 1 calc R . .
H46B H 0.7312 -0.1937 0.8384 0.034 Uiso 1 calc R . .
H46C H 0.6504 -0.2500 0.8870 0.034 Uiso 1 calc R . .
C47 C 0.62331(10) 0.00622(12) 0.74914(10) 0.0205(2) Uani 1 d . . .
H47A H 0.6562 0.0604 0.8090 0.031 Uiso 1 calc R . .
H47B H 0.5631 0.0486 0.6949 0.031 Uiso 1 calc R . .
H47C H 0.6784 -0.0169 0.7219 0.031 Uiso 1 calc R . .
C48 C 0.44224(10) -0.09961(12) 1.07708(9) 0.0195(2) Uani 1 d . . .
C49 C 0.34681(12) -0.06584(15) 1.10775(10) 0.0262(3) Uani 1 d . . .
H49A H 0.3342 0.0224 1.1001 0.039 Uiso 1 calc R . .
H49B H 0.3642 -0.0893 1.1802 0.039 Uiso 1 calc R . .
H49C H 0.2810 -0.1090 1.0626 0.039 Uiso 1 calc R . .
C50 C 0.54372(13) -0.02757(19) 1.14783(11) 0.0344(3) Uani 1 d . . .
H50A H 0.6071 -0.0524 1.1330 0.052 Uiso 1 calc R . .
H50B H 0.5576 -0.0447 1.2208 0.052 Uiso 1 calc R . .
H50C H 0.5308 0.0600 1.1345 0.052 Uiso 1 calc R . .
C51 C 0.46343(16) -0.23745(15) 1.09507(13) 0.0352(3) Uani 1 d . . .
H51A H 0.3978 -0.2827 1.0524 0.053 Uiso 1 calc R . .
H51B H 0.4819 -0.2563 1.1686 0.053 Uiso 1 calc R . .
H51C H 0.5241 -0.2611 1.0756 0.053 Uiso 1 calc R . .

loop_
_atom_site_aniso_label
_atom_site_aniso_U_11
_atom_site_aniso_U_22
_atom_site_aniso_U_33
_atom_site_aniso_U_23
_atom_site_aniso_U_13
_atom_site_aniso_U_12
Fe1 0.00994(6) 0.01393(6) 0.01039(6) 0.00102(5) 0.00284(4) 0.00194(5)
N11 0.0186(4) 0.0169(4) 0.0206(5) -0.0006(4) 0.0059(4) -0.0021(3)
N12 0.0251(5) 0.0146(4) 0.0232(5) -0.0020(4) 0.0080(4) 0.0000(4)
N13 0.0573(9) 0.0218(5) 0.0256(6) 0.0045(5) 0.0102(6) 0.0079(6)
O1 0.0113(3) 0.0177(4) 0.0114(3) 0.0011(3) 0.0034(2) 0.0026(2)
C1 0.0107(4) 0.0133(5) 0.0129(4) 0.0012(3) 0.0037(3) 0.0013(3)
C2 0.0105(4) 0.0132(4) 0.0150(4) 0.0007(3) 0.0042(3) 0.0017(3)
C3 0.0120(4) 0.0153(4) 0.0136(4) 0.0008(4) 0.0018(3) 0.0014(3)
C4 0.0133(4) 0.0127(4) 0.0121(4) -0.0009(3) 0.0030(3) 0.0004(3)
C5 0.0138(4) 0.0140(5) 0.0123(4) -0.0002(3) 0.0043(3) 0.0016(3)
C6 0.0106(4) 0.0122(5) 0.0125(4) 0.0005(3) 0.0034(3) 0.0011(3)
N7 0.0097(3) 0.0135(3) 0.0125(4) 0.0008(3) 0.0033(3) 0.0015(3)
C8 0.0121(4) 0.0188(4) 0.0116(4) 0.0027(3) 0.0043(3) 0.0049(3)
C9 0.0235(6) 0.0207(5) 0.0191(5) -0.0006(4) 0.0081(4) 0.0075(4)
C10 0.0406(8) 0.0362(7) 0.0212(6) 0.0013(5) 0.0124(6) 0.0240(6)
C11 0.0317(7) 0.0631(11) 0.0205(6) 0.0132(7) 0.0152(5) 0.0299(7)
C12 0.0151(5) 0.0600(10) 0.0256(6) 0.0140(7) 0.0107(5) 0.0102(6)
C13 0.0131(5) 0.0329(6) 0.0208(5) 0.0058(5) 0.0068(4) 0.0013(4)
C14 0.0121(4) 0.0180(4) 0.0187(5) 0.0031(4) 0.0062(4) 0.0040(3)
C15 0.0259(6) 0.0215(5) 0.0221(5) -0.0005(4) 0.0116(5) 0.0079(4)
C16 0.0126(5) 0.0322(6) 0.0260(6) 0.0068(5) 0.0059(4) 0.0071(4)
C17 0.0182(5) 0.0272(7) 0.0298(6) 0.0091(5) 0.0120(4) 0.0018(4)
C18 0.0173(4) 0.0179(5) 0.0113(4) -0.0008(3) 0.0021(3) 0.0015(3)
C19 0.0201(5) 0.0293(7) 0.0140(4) -0.0041(4) 0.0055(4) 0.0009(4)
C20 0.0413(8) 0.0227(6) 0.0183(5) 0.0064(5) 0.0112(5) 0.0090(5)
C21 0.0186(5) 0.0359(7) 0.0169(5) -0.0066(5) 0.0005(4) -0.0043(5)
O31 0.0119(3) 0.0194(4) 0.0115(3) 0.0021(3) 0.0031(3) 0.0034(3)
C31 0.0113(4) 0.0126(4) 0.0128(4) -0.0001(3) 0.0026(3) 0.0005(3)
C32 0.0115(4) 0.0128(4) 0.0141(4) 0.0009(3) 0.0022(3) 0.0002(3)
C33 0.0134(4) 0.0158(4) 0.0142(4) 0.0020(4) 0.0013(4) 0.0016(3)
C34 0.0154(4) 0.0153(4) 0.0122(4) 0.0013(4) 0.0023(4) 0.0002(4)
C35 0.0142(4) 0.0166(4) 0.0120(4) 0.0009(3) 0.0037(3) 0.0012(4)
C36 0.0126(4) 0.0127(4) 0.0122(4) 0.0004(3) 0.0026(3) 0.0010(3)
N37 0.0123(4) 0.0158(4) 0.0123(3) 0.0009(3) 0.0040(3) 0.0030(3)
C38 0.0141(4) 0.0178(5) 0.0111(4) 0.0009(4) 0.0040(3) 0.0049(4)
C39 0.0249(6) 0.0206(5) 0.0234(5) -0.0008(4) 0.0091(5) 0.0078(4)
C40 0.0315(7) 0.0306(7) 0.0262(6) 0.0017(5) 0.0127(5) 0.0173(5)
C41 0.0213(6) 0.0477(8) 0.0166(5) 0.0039(5) 0.0084(5) 0.0154(5)
C42 0.0175(5) 0.0410(7) 0.0180(5) 0.0021(5) 0.0089(4) 0.0035(5)
C43 0.0169(5) 0.0235(5) 0.0179(5) 0.0008(4) 0.0083(4) 0.0021(4)
C44 0.0111(4) 0.0157(4) 0.0192(5) 0.0010(4) 0.0045(4) 0.0014(3)
C45 0.0193(5) 0.0210(5) 0.0243(5) -0.0050(4) 0.0082(4) 0.0016(4)
C46 0.0142(5) 0.0242(5) 0.0276(6) 0.0058(5) 0.0050(4) 0.0064(4)
C47 0.0148(5) 0.0211(5) 0.0255(6) 0.0038(4) 0.0077(4) -0.0008(4)
C48 0.0200(5) 0.0232(5) 0.0128(4) 0.0045(4) 0.0036(4) 0.0022(4)
C49 0.0260(6) 0.0364(7) 0.0166(5) 0.0064(5) 0.0088(5) 0.0049(5)
C50 0.0252(6) 0.0572(10) 0.0140(5) -0.0019(6) 0.0001(5) -0.0070(6)
C51 0.0523(10) 0.0273(7) 0.0322(7) 0.0159(6) 0.0232(7) 0.0140(6)

loop_
_atom_type_symbol
_atom_type_description
_atom_type_scat_dispersion_real
_atom_type_scat_dispersion_imag
_atom_type_scat_source
C C 0.0033 0.0016 'International Tables Vol C Tables 4.2.6.8 and 6.1.1.4'
H H 0.0000 0.0000 'International Tables Vol C Tables 4.2.6.8 and 6.1.1.4'
N N 0.0061 0.0033 'International Tables Vol C Tables 4.2.6.8 and 6.1.1.4'
O O 0.0106 0.0060 'International Tables Vol C Tables 4.2.6.8 and 6.1.1.4'
Fe Fe 0.3463 0.8444 'International Tables Vol C Tables 4.2.6.8 and 6.1.1.4'

loop_
_geom_angle_atom_site_label_1
_geom_angle_atom_site_label_2
_geom_angle_atom_site_label_3
_geom_angle
_geom_angle_site_symmetry_1
_geom_angle_site_symmetry_3
_geom_angle_publ_flag
O31 Fe1 O1 159.13(4) . . ?
O31 Fe1 N7 91.96(4) . . ?
O1 Fe1 N7 82.87(4) . . ?
O31 Fe1 N37 83.06(4) . . ?
O1 Fe1 N37 93.36(4) . . ?
N7 Fe1 N37 155.74(4) . . ?
O31 Fe1 N11 104.21(4) . . ?
O1 Fe1 N11 96.60(4) . . ?
N7 Fe1 N11 99.72(4) . . ?
N37 Fe1 N11 104.51(4) . . ?
N12 N11 Fe1 110.50(8) . . ?
N13 N12 N11 178.56(14) . . ?
C1 O1 Fe1 114.19(7) . . ?
O1 C1 C2 124.42(9) . . ?
O1 C1 C6 115.19(9) . . ?
C2 C1 C6 120.39(9) . . ?
C3 C2 C1 115.66(9) . . ?
C3 C2 C14 123.94(9) . . ?
C1 C2 C14 120.40(9) . . ?
C2 C3 C4 124.89(9) . . ?
C5 C4 C3 118.86(9) . . ?
C5 C4 C18 122.51(9) . . ?
C3 C4 C18 118.62(9) . . ?
C4 C5 C6 118.85(9) . . ?
N7 C6 C5 127.18(9) . . ?
N7 C6 C1 111.53(9) . . ?
C5 C6 C1 121.23(9) . . ?
C6 N7 C8 118.91(9) . . ?
C6 N7 Fe1 114.16(7) . . ?
C8 N7 Fe1 126.92(7) . . ?
C13 C8 C9 120.98(11) . . ?
C13 C8 N7 120.62(11) . . ?
C9 C8 N7 118.35(10) . . ?
C10 C9 C8 119.32(13) . . ?
C11 C10 C9 120.24(15) . . ?
C12 C11 C10 119.89(13) . . ?
C11 C12 C13 121.07(14) . . ?
C8 C13 C12 118.47(14) . . ?
C2 C14 C16 111.56(10) . . ?
C2 C14 C15 109.16(9) . . ?
C16 C14 C15 108.65(10) . . ?
C2 C14 C17 109.75(9) . . ?
C16 C14 C17 107.74(10) . . ?
C15 C14 C17 109.94(10) . . ?
C19 C18 C4 111.89(9) . . ?
C19 C18 C21 108.21(10) . . ?
C4 C18 C21 110.02(10) . . ?
C19 C18 C20 108.48(11) . . ?
C4 C18 C20 108.48(9) . . ?
C21 C18 C20 109.73(11) . . ?
C31 O31 Fe1 115.06(7) . . ?
O31 C31 C32 123.68(10) . . ?
O31 C31 C36 115.51(9) . . ?
C32 C31 C36 120.79(10) . . ?
C33 C32 C31 115.57(10) . . ?
C33 C32 C44 123.24(9) . . ?
C31 C32 C44 121.19(9) . . ?
C32 C33 C34 124.75(10) . . ?
C35 C34 C33 119.10(10) . . ?
C35 C34 C48 122.91(10) . . ?
C33 C34 C48 117.96(10) . . ?
C34 C35 C36 118.65(10) . . ?
N37 C36 C35 127.35(10) . . ?
N37 C36 C31 111.53(9) . . ?
C35 C36 C31 121.12(9) . . ?
C36 N37 C38 121.00(9) . . ?
C36 N37 Fe1 114.82(7) . . ?
C38 N37 Fe1 124.04(7) . . ?
C43 C38 C39 120.37(11) . . ?
C43 C38 N37 120.81(10) . . ?
C39 C38 N37 118.62(11) . . ?
C38 C39 C40 119.10(13) . . ?
C41 C40 C39 120.56(13) . . ?
C42 C41 C40 119.98(12) . . ?
C41 C42 C43 120.28(13) . . ?
C42 C43 C38 119.69(12) . . ?
C32 C44 C46 111.75(10) . . ?
C32 C44 C47 109.62(9) . . ?
C46 C44 C47 108.12(9) . . ?
C32 C44 C45 110.09(9) . . ?
C46 C44 C45 107.69(10) . . ?
C47 C44 C45 109.52(10) . . ?
C34 C48 C49 112.03(10) . . ?
C34 C48 C51 110.20(11) . . ?
C49 C48 C51 108.09(12) . . ?
C34 C48 C50 108.63(11) . . ?
C49 C48 C50 108.12(12) . . ?
C51 C48 C50 109.72(13) . . ?

loop_
_geom_bond_atom_site_label_1
_geom_bond_atom_site_label_2
_geom_bond_distance
_geom_bond_site_symmetry_2
_geom_bond_publ_flag
Fe1 O31 1.8732(8) . ?
Fe1 O1 1.8788(8) . ?
Fe1 N7 1.8793(9) . ?
Fe1 N37 1.8873(9) . ?
Fe1 N11 1.9576(10) . ?
N11 N12 1.2209(15) . ?
N12 N13 1.1511(17) . ?
O1 C1 1.3075(12) . ?
C1 C2 1.4306(14) . ?
C1 C6 1.4314(14) . ?
C2 C3 1.3827(15) . ?
C2 C14 1.5245(16) . ?
C3 C4 1.4355(15) . ?
C4 C5 1.3763(14) . ?
C4 C18 1.5315(15) . ?
C5 C6 1.4191(14) . ?
C6 N7 1.3567(13) . ?
N7 C8 1.4253(14) . ?
C8 C13 1.3892(16) . ?
C8 C9 1.3993(17) . ?
C9 C10 1.3897(18) . ?
C10 C11 1.387(3) . ?
C11 C12 1.382(3) . ?
C12 C13 1.3982(19) . ?
C14 C16 1.5341(17) . ?
C14 C15 1.5397(18) . ?
C14 C17 1.5413(17) . ?
C18 C19 1.5314(16) . ?
C18 C21 1.5403(17) . ?
C18 C20 1.5436(17) . ?
O31 C31 1.3103(13) . ?
C31 C32 1.4269(14) . ?
C31 C36 1.4290(15) . ?
C32 C33 1.3836(16) . ?
C32 C44 1.5293(16) . ?
C33 C34 1.4350(16) . ?
C34 C35 1.3765(15) . ?
C34 C48 1.5305(16) . ?
C35 C36 1.4208(15) . ?
C36 N37 1.3587(13) . ?
N37 C38 1.4307(13) . ?
C38 C43 1.3950(17) . ?
C38 C39 1.3952(17) . ?
C39 C40 1.3961(19) . ?
C40 C41 1.389(3) . ?
C41 C42 1.383(2) . ?
C42 C43 1.3925(17) . ?
C44 C46 1.5344(16) . ?
C44 C47 1.5415(17) . ?
C44 C45 1.5424(17) . ?
C48 C49 1.5330(19) . ?
C48 C51 1.539(2) . ?
C48 C50 1.546(2) . ?
